data_4065601
loop_
_publ_author_name
'Leung, Wing-Por'
'Wan, Chi-Ling'
'Mak, Thomas C. W.'

_publ_section_title
;
 Synthesis and Structure of Magnesium and Group 13 Metal
 Bis(thiophosphinoyl)methanediide Complexes
;
_journal_issue 7
_journal_name_full Organometallics
_journal_page_first 1622
_journal_paper_doi 10.1021/om100019c
_journal_volume 29
_journal_year 2010
_chemical_formula_sum 'C33 H39 Li O2 P2 S2'
_chemical_formula_weight 600.64
_chemical_name_systematic
; 
 ? 
;
_space_group_IT_number 2
_symmetry_cell_setting triclinic
_symmetry_space_group_name_Hall '-P 1'
_symmetry_space_group_name_H-M 'P -1'
_atom_sites_solution_hydrogens geom
_atom_sites_solution_primary direct
_atom_sites_solution_secondary difmap
_audit_creation_method SHELXL-97
_cell_angle_alpha 81.831(4)
_cell_angle_beta 73.596(3)
_cell_angle_gamma 69.205(3)
_cell_formula_units_Z 2
_cell_length_a 10.4369(18)
_cell_length_b 10.6649(18)
_cell_length_c 17.073(3)
_cell_measurement_reflns_used 898
_cell_measurement_temperature 293(2)
_cell_measurement_theta_max 25.35
_cell_measurement_theta_min 2.20
_cell_volume 1702.4(5)
_computing_cell_refinement 'BRUKER SMART CCD DIFFRACTOMETER'
_computing_data_collection 'BRUKER SMART CCD DIFFRACTOMETER'
_computing_data_reduction 'BRUKER SMART CCD DIFFRACTOMETER'
_computing_molecular_graphics 'SIEMENS SHELXTL'
_computing_publication_material 'SIEMENS SHELXTL'
_computing_structure_refinement 'SHELXL-97 (Sheldrick, 1997)'
_computing_structure_solution 'SHELXS-97 (Sheldrick, 1990)'
_diffrn_ambient_temperature 293(2)
_diffrn_measured_fraction_theta_full 0.993
_diffrn_measured_fraction_theta_max 0.993
_diffrn_measurement_device_type 'BRUKER SMART CCD DIFFRACTOMETER'
_diffrn_measurement_method 'OMEGA SCAN'
_diffrn_radiation_monochromator graphite
_diffrn_radiation_source 'fine-focus sealed tube'
_diffrn_radiation_type MoK\a
_diffrn_radiation_wavelength 0.71073
_diffrn_reflns_av_R_equivalents 0.0211
_diffrn_reflns_av_sigmaI/netI 0.0408
_diffrn_reflns_limit_h_max 9
_diffrn_reflns_limit_h_min -12
_diffrn_reflns_limit_k_max 12
_diffrn_reflns_limit_k_min -12
_diffrn_reflns_limit_l_max 20
_diffrn_reflns_limit_l_min -20
_diffrn_reflns_number 9291
_diffrn_reflns_theta_full 25.00
_diffrn_reflns_theta_max 25.00
_diffrn_reflns_theta_min 1.24
_exptl_absorpt_coefficient_mu 0.277
_exptl_absorpt_correction_T_max 1.0000
_exptl_absorpt_correction_T_min 0.773418
_exptl_absorpt_correction_type SADABS
_exptl_absorpt_process_details SADABS
_exptl_crystal_colour colourless
_exptl_crystal_density_diffrn 1.172
_exptl_crystal_density_meas 0
_exptl_crystal_density_method 'not measured'
_exptl_crystal_description block
_exptl_crystal_F_000 636
_exptl_crystal_size_max 0.50
_exptl_crystal_size_mid 0.40
_exptl_crystal_size_min 0.30
_refine_diff_density_max 0.739
_refine_diff_density_min -0.426
_refine_diff_density_rms 0.069
_refine_ls_extinction_method none
_refine_ls_goodness_of_fit_ref 1.075
_refine_ls_hydrogen_treatment riding
_refine_ls_matrix_type full
_refine_ls_number_parameters 361
_refine_ls_number_reflns 5975
_refine_ls_number_restraints 9
_refine_ls_restrained_S_all 1.088
_refine_ls_R_factor_all 0.1015
_refine_ls_R_factor_gt 0.0785
_refine_ls_shift/su_max 0.005
_refine_ls_shift/su_mean 0.000
_refine_ls_structure_factor_coef Fsqd
_refine_ls_weighting_details 'calc w=1/[\s^2^(Fo^2^)+(0.1398P)^2^+0.7295P] where P=(Fo^2^+2Fc^2^)/3'
_refine_ls_weighting_scheme calc
_refine_ls_wR_factor_gt 0.2216
_refine_ls_wR_factor_ref 0.2406
_reflns_number_gt 4273
_reflns_number_total 5975
_reflns_threshold_expression >2sigma(I)
_cod_data_source_file om100019c_si_001.cif
_cod_data_source_block 1
_cod_depositor_comments
;
The following automatic conversions were performed:

'_symmetry_cell_setting' value 'Triclinic' changed to 'triclinic'
according to /home/saulius/struct/CIF-dictionaries/cif_core.dic
dictionary named 'cif_core.dic' version 2.4.1 from 2010-06-29.

Automatic conversion script
Id: cif_fix_values 1715 2011-07-08 13:25:40Z adriana 
;
_cod_original_sg_symbol_H-M P-1
_cod_database_code 4065601

loop_
_symmetry_equiv_pos_as_xyz
'x, y, z'
'-x, -y, -z'

loop_
_atom_site_label
_atom_site_type_symbol
_atom_site_fract_x
_atom_site_fract_y
_atom_site_fract_z
_atom_site_U_iso_or_equiv
_atom_site_adp_type
_atom_site_occupancy
_atom_site_symmetry_multiplicity
_atom_site_calc_flag
_atom_site_refinement_flags
Li1 Li 1.1036(10) 0.2262(11) 0.2299(6) 0.089(3) Uani 1 1 d .
P1 P 0.81936(11) 0.11085(11) 0.30824(6) 0.0509(3) Uani 1 1 d .
P2 P 0.77264(12) 0.34113(11) 0.17872(6) 0.0553(3) Uani 1 1 d .
S1 S 1.02788(13) 0.03092(13) 0.26395(7) 0.0720(4) Uani 1 1 d .
S2 S 0.90539(16) 0.41617(15) 0.20413(10) 0.0850(4) Uani 1 1 d .
C1 C 0.7863(4) 0.1832(4) 0.4060(2) 0.0538(9) Uani 1 1 d .
C2 C 0.7164(7) 0.3175(5) 0.4170(3) 0.0853(15) Uani 1 1 d .
H2A H 0.6831 0.3725 0.3746 0.102 Uiso 1 1 calc R
C3 C 0.6946(8) 0.3723(7) 0.4907(4) 0.108(2) Uani 1 1 d .
H3A H 0.6473 0.4637 0.4974 0.129 Uiso 1 1 calc R
C4 C 0.7422(7) 0.2925(8) 0.5529(3) 0.0979(19) Uani 1 1 d .
H4A H 0.7281 0.3297 0.6019 0.117 Uiso 1 1 calc R
C5 C 0.8108(6) 0.1578(7) 0.5439(3) 0.0846(16) Uani 1 1 d .
H5A H 0.8418 0.1035 0.5871 0.102 Uiso 1 1 calc R
C6 C 0.8341(5) 0.1019(5) 0.4706(2) 0.0660(12) Uani 1 1 d .
H6A H 0.8816 0.0105 0.4644 0.079 Uiso 1 1 calc R
C7 C 0.7411(5) -0.0222(4) 0.3378(2) 0.0564(10) Uani 1 1 d .
C8 C 0.6042(6) 0.0057(6) 0.3828(4) 0.0929(17) Uani 1 1 d .
H8A H 0.5515 0.0919 0.4004 0.111 Uiso 1 1 calc R
C9 C 0.5427(7) -0.0975(8) 0.4025(4) 0.104(2) Uani 1 1 d .
H9A H 0.4487 -0.0777 0.4320 0.125 Uiso 1 1 calc R
C10 C 0.6178(9) -0.2229(7) 0.3793(4) 0.0996(19) Uani 1 1 d .
H10A H 0.5759 -0.2894 0.3923 0.120 Uiso 1 1 calc R
C11 C 0.7530(9) -0.2523(7) 0.3374(4) 0.115(2) Uani 1 1 d .
H11A H 0.8054 -0.3399 0.3221 0.138 Uiso 1 1 calc R
C12 C 0.8171(7) -0.1514(6) 0.3162(3) 0.0908(17) Uani 1 1 d .
H12A H 0.9116 -0.1731 0.2873 0.109 Uiso 1 1 calc R
C13 C 0.7222(5) 0.2231(5) 0.2471(3) 0.0671(12) Uani 1 1 d .
H13A H 0.6327 0.2196 0.2515 0.080 Uiso 1 1 calc R
C14 C 0.8408(4) 0.2839(4) 0.0748(2) 0.0591(10) Uani 1 1 d .
C15 C 0.9081(6) 0.3533(6) 0.0129(3) 0.0879(16) Uani 1 1 d .
H15A H 0.9200 0.4309 0.0239 0.105 Uiso 1 1 calc R
C16 C 0.9587(7) 0.3078(9) -0.0662(4) 0.112(2) Uani 1 1 d .
H16A H 1.0055 0.3543 -0.1078 0.134 Uiso 1 1 calc R
C17 C 0.9402(7) 0.1977(9) -0.0824(4) 0.110(2) Uani 1 1 d .
H17A H 0.9745 0.1678 -0.1353 0.132 Uiso 1 1 calc R
C18 C 0.8720(7) 0.1288(6) -0.0226(4) 0.101(2) Uani 1 1 d .
H18A H 0.8582 0.0531 -0.0350 0.121 Uiso 1 1 calc R
C19 C 0.8233(6) 0.1701(5) 0.0560(3) 0.0763(13) Uani 1 1 d .
H19A H 0.7782 0.1214 0.0970 0.092 Uiso 1 1 calc R
C20 C 0.6077(5) 0.4769(4) 0.1737(2) 0.0624(11) Uani 1 1 d .
C21 C 0.5623(7) 0.5846(5) 0.2223(3) 0.0890(16) Uani 1 1 d .
H21A H 0.6178 0.5894 0.2552 0.107 Uiso 1 1 calc R
C22 C 0.4330(8) 0.6869(6) 0.2228(4) 0.105(2) Uani 1 1 d .
H22A H 0.4012 0.7573 0.2575 0.126 Uiso 1 1 calc R
C23 C 0.3552(7) 0.6837(7) 0.1734(4) 0.105(2) Uani 1 1 d .
H23A H 0.2708 0.7531 0.1725 0.126 Uiso 1 1 calc R
C24 C 0.4002(7) 0.5782(7) 0.1243(4) 0.105(2) Uani 1 1 d .
H24A H 0.3454 0.5760 0.0904 0.126 Uiso 1 1 calc R
C25 C 0.5252(6) 0.4750(6) 0.1242(3) 0.0836(15) Uani 1 1 d .
H25A H 0.5539 0.4037 0.0904 0.100 Uiso 1 1 calc R
C26 C 1.1337(14) 0.2405(15) 0.3941(4) 0.227(7) Uani 1 1 d D
H26A H 1.1841 0.1450 0.3992 0.273 Uiso 1 1 calc R
H26B H 1.0332 0.2549 0.4143 0.273 Uiso 1 1 calc R
C27 C 1.1772(19) 0.314(2) 0.4440(8) 0.267(9) Uani 1 1 d D
H27A H 1.2429 0.2538 0.4740 0.321 Uiso 1 1 calc R
H27B H 1.0963 0.3718 0.4817 0.321 Uiso 1 1 calc R
C28 C 1.248(3) 0.395(2) 0.3771(10) 0.387(16) Uani 1 1 d D
H28A H 1.2252 0.4850 0.3948 0.465 Uiso 1 1 calc R
H28B H 1.3501 0.3527 0.3648 0.465 Uiso 1 1 calc R
C29 C 1.196(2) 0.4032(14) 0.3019(9) 0.273(9) Uani 1 1 d D
H29A H 1.1133 0.4819 0.3009 0.328 Uiso 1 1 calc R
H29B H 1.2694 0.4040 0.2522 0.328 Uiso 1 1 calc R
C30 C 1.4257(11) 0.134(3) 0.1276(13) 0.53(3) Uani 1 1 d D
H30A H 1.4600 0.2068 0.1288 0.641 Uiso 1 1 calc R
H30B H 1.4689 0.0953 0.0743 0.641 Uiso 1 1 calc R
C31 C 1.465(2) 0.0290(17) 0.1930(12) 0.302(9) Uani 1 1 d D
H31A H 1.5595 -0.0305 0.1734 0.453 Uiso 1 1 calc R
H31B H 1.4004 -0.0212 0.2073 0.453 Uiso 1 1 calc R
H31C H 1.4591 0.0716 0.2404 0.453 Uiso 1 1 calc R
C32 C 1.2612(14) 0.1714(18) 0.0629(7) 0.261(8) Uani 1 1 d D
H32A H 1.1621 0.1921 0.0646 0.313 Uiso 1 1 calc R
H32B H 1.3129 0.0810 0.0444 0.313 Uiso 1 1 calc R
C33 C 1.319(2) 0.2689(15) 0.0075(12) 0.303(11) Uani 1 1 d D
H33A H 1.3079 0.2673 -0.0462 0.455 Uiso 1 1 calc R
H33B H 1.4177 0.2455 0.0052 0.455 Uiso 1 1 calc R
H33C H 1.2691 0.3574 0.0277 0.455 Uiso 1 1 calc R
O1 O 1.1629(5) 0.2839(5) 0.3126(3) 0.1090(14) Uani 1 1 d D
O2 O 1.2770(5) 0.1827(6) 0.1411(3) 0.1258(17) Uani 1 1 d D

loop_
_atom_site_aniso_label
_atom_site_aniso_U_11
_atom_site_aniso_U_22
_atom_site_aniso_U_33
_atom_site_aniso_U_23
_atom_site_aniso_U_13
_atom_site_aniso_U_12
Li1 0.079(6) 0.108(7) 0.088(6) 0.007(5) -0.028(5) -0.038(5)
P1 0.0558(6) 0.0600(6) 0.0416(5) 0.0035(4) -0.0132(4) -0.0264(5)
P2 0.0616(7) 0.0587(7) 0.0528(6) 0.0056(5) -0.0219(5) -0.0256(5)
S1 0.0591(7) 0.0840(9) 0.0695(7) -0.0143(6) -0.0024(5) -0.0264(6)
S2 0.0867(9) 0.0888(9) 0.1030(10) -0.0082(7) -0.0359(8) -0.0461(8)
C1 0.053(2) 0.064(3) 0.047(2) -0.0021(18) -0.0106(17) -0.025(2)
C2 0.111(4) 0.069(3) 0.065(3) -0.001(2) -0.021(3) -0.017(3)
C3 0.149(6) 0.084(4) 0.081(4) -0.026(3) -0.015(4) -0.031(4)
C4 0.122(5) 0.130(6) 0.063(3) -0.026(3) -0.008(3) -0.071(5)
C5 0.086(4) 0.123(5) 0.055(3) 0.001(3) -0.023(3) -0.044(4)
C6 0.063(3) 0.085(3) 0.050(2) 0.004(2) -0.019(2) -0.023(2)
C7 0.069(3) 0.061(3) 0.045(2) 0.0028(18) -0.0127(19) -0.033(2)
C8 0.080(4) 0.086(4) 0.114(4) -0.007(3) -0.007(3) -0.043(3)
C9 0.095(4) 0.124(6) 0.109(5) -0.006(4) -0.005(4) -0.071(4)
C10 0.140(6) 0.103(5) 0.087(4) 0.006(3) -0.024(4) -0.083(5)
C11 0.151(7) 0.089(4) 0.114(5) -0.025(4) 0.000(5) -0.067(5)
C12 0.106(4) 0.078(4) 0.089(4) -0.015(3) 0.002(3) -0.047(3)
C13 0.062(3) 0.093(3) 0.059(2) 0.019(2) -0.028(2) -0.039(2)
C14 0.057(2) 0.060(3) 0.056(2) 0.0061(19) -0.0195(19) -0.015(2)
C15 0.094(4) 0.107(4) 0.067(3) 0.021(3) -0.016(3) -0.051(3)
C16 0.104(5) 0.158(7) 0.062(3) 0.021(4) -0.009(3) -0.048(5)
C17 0.093(4) 0.142(6) 0.069(4) -0.019(4) -0.025(3) 0.000(4)
C18 0.116(5) 0.080(4) 0.096(4) -0.023(3) -0.045(4) 0.002(4)
C19 0.093(4) 0.061(3) 0.073(3) -0.003(2) -0.030(3) -0.016(3)
C20 0.076(3) 0.059(3) 0.049(2) 0.0014(19) -0.015(2) -0.020(2)
C21 0.114(5) 0.076(3) 0.074(3) -0.014(3) -0.035(3) -0.016(3)
C22 0.116(5) 0.086(4) 0.086(4) -0.026(3) -0.021(4) 0.006(4)
C23 0.092(4) 0.100(5) 0.098(4) -0.012(4) -0.027(4) 0.003(4)
C24 0.084(4) 0.104(5) 0.124(5) -0.021(4) -0.051(4) -0.003(4)
C25 0.076(3) 0.079(3) 0.099(4) -0.019(3) -0.039(3) -0.010(3)
C26 0.285(15) 0.42(2) 0.093(6) 0.033(9) -0.058(7) -0.265(15)
C27 0.30(2) 0.41(3) 0.169(12) -0.084(15) -0.062(13) -0.177(19)
C28 0.64(5) 0.44(3) 0.27(2) -0.09(2) -0.11(3) -0.38(3)
C29 0.41(3) 0.34(2) 0.215(14) 0.035(14) -0.144(15) -0.26(2)
C30 0.200(18) 0.84(7) 0.27(2) 0.02(3) -0.072(16) 0.17(3)
C31 0.33(2) 0.226(17) 0.35(3) -0.002(17) -0.09(2) -0.092(17)
C32 0.130(9) 0.34(2) 0.27(2) -0.065(18) -0.022(11) -0.033(12)
C33 0.29(2) 0.213(15) 0.37(2) 0.138(16) -0.086(18) -0.089(14)
O1 0.128(4) 0.140(4) 0.102(3) 0.010(3) -0.050(3) -0.085(3)
O2 0.092(3) 0.178(5) 0.103(3) 0.006(3) -0.015(3) -0.051(3)

loop_
_atom_type_symbol
_atom_type_description
_atom_type_scat_dispersion_real
_atom_type_scat_dispersion_imag
_atom_type_scat_source
C C 0.0033 0.0016 'International Tables Vol C Tables 4.2.6.8 and 6.1.1.4'
H H 0.0000 0.0000 'International Tables Vol C Tables 4.2.6.8 and 6.1.1.4'
Li Li -0.0003 0.0001 'International Tables Vol C Tables 4.2.6.8 and 6.1.1.4'
O O 0.0106 0.0060 'International Tables Vol C Tables 4.2.6.8 and 6.1.1.4'
P P 0.1023 0.0942 'International Tables Vol C Tables 4.2.6.8 and 6.1.1.4'
S S 0.1246 0.1234 'International Tables Vol C Tables 4.2.6.8 and 6.1.1.4'

loop_
_geom_angle_atom_site_label_1
_geom_angle_atom_site_label_2
_geom_angle_atom_site_label_3
_geom_angle
O1 Li1 O2 101.9(5)
O1 Li1 S2 104.7(5)
O2 Li1 S2 116.5(5)
O1 Li1 S1 117.3(5)
O2 Li1 S1 108.5(5)
S2 Li1 S1 108.1(4)
C13 P1 C7 105.7(2)
C13 P1 C1 110.5(2)
C7 P1 C1 102.72(18)
C13 P1 S1 118.59(16)
C7 P1 S1 109.67(15)
C1 P1 S1 108.48(14)
C13 P2 C14 112.0(2)
C13 P2 C20 105.1(2)
C14 P2 C20 102.69(19)
C13 P2 S2 117.05(16)
C14 P2 S2 109.60(16)
C20 P2 S2 109.28(16)
P1 S1 Li1 102.9(2)
P2 S2 Li1 106.6(3)
C2 C1 C6 118.8(4)
C2 C1 P1 121.0(3)
C6 C1 P1 120.2(3)
C1 C2 C3 120.7(5)
C4 C3 C2 120.0(6)
C3 C4 C5 120.5(5)
C4 C5 C6 120.1(5)
C5 C6 C1 119.9(5)
C8 C7 C12 118.4(5)
C8 C7 P1 120.2(4)
C12 C7 P1 121.3(4)
C7 C8 C9 119.7(6)
C10 C9 C8 121.0(6)
C11 C10 C9 119.9(6)
C10 C11 C12 120.5(6)
C7 C12 C11 120.4(6)
P2 C13 P1 126.8(3)
C15 C14 C19 118.3(5)
C15 C14 P2 121.3(4)
C19 C14 P2 120.4(4)
C14 C15 C16 120.2(6)
C17 C16 C15 120.1(6)
C16 C17 C18 120.8(6)
C17 C18 C19 120.2(6)
C18 C19 C14 120.4(6)
C25 C20 C21 118.3(5)
C25 C20 P2 122.5(4)
C21 C20 P2 119.2(4)
C20 C21 C22 120.4(6)
C23 C22 C21 120.3(6)
C22 C23 C24 119.6(6)
C23 C24 C25 121.2(6)
C20 C25 C24 120.2(5)
O1 C26 C27 110.6(9)
C26 C27 C28 100.2(10)
C29 C28 C27 108.6(13)
O1 C29 C28 101.2(9)
O2 C30 C31 108.8(16)
O2 C32 C33 106.2(13)
C26 O1 C29 111.9(8)
C26 O1 Li1 123.3(6)
C29 O1 Li1 121.8(7)
C30 O2 C32 101.3(12)
C30 O2 Li1 141.2(10)
C32 O2 Li1 116.4(7)

loop_
_geom_bond_atom_site_label_1
_geom_bond_atom_site_label_2
_geom_bond_distance
Li1 O1 1.941(11)
Li1 O2 1.960(11)
Li1 S2 2.421(10)
Li1 S1 2.422(10)
P1 C13 1.712(4)
P1 C7 1.822(4)
P1 C1 1.831(4)
P1 S1 1.9928(16)
P2 C13 1.711(4)
P2 C14 1.820(4)
P2 C20 1.829(5)
P2 S2 1.9934(17)
C1 C2 1.369(6)
C1 C6 1.396(6)
C2 C3 1.390(8)
C3 C4 1.355(9)
C4 C5 1.368(8)
C5 C6 1.385(7)
C7 C8 1.365(7)
C7 C12 1.367(7)
C8 C9 1.417(8)
C9 C10 1.339(9)
C10 C11 1.333(10)
C11 C12 1.415(8)
C14 C15 1.373(6)
C14 C19 1.382(7)
C15 C16 1.392(9)
C16 C17 1.333(10)
C17 C18 1.355(10)
C18 C19 1.371(8)
C20 C25 1.374(7)
C20 C21 1.376(7)
C21 C22 1.401(8)
C22 C23 1.336(9)
C23 C24 1.363(9)
C24 C25 1.376(7)
C26 O1 1.385(7)
C26 C27 1.489(9)
C27 C28 1.514(9)
C28 C29 1.509(9)
C29 O1 1.409(8)
C30 O2 1.411(9)
C30 C31 1.498(10)
C32 O2 1.418(9)
C32 C33 1.477(9)
